data_7037521
loop_
_publ_author_name
'Sevilla, Raquel'
'Less, Robert J.'
'Garc\'ia-Rodr\'iguez, Ra\'ul'
'Bond, Andrew D.'
'Wright, Dominic S.'

_publ_section_title
;
 Synthesis and structure of the extended phosphazane ligand
 [(1,4-C6H4){N(\m-PN(t)Bu)2N(t)Bu}2](4.).
;
_journal_issue 5
_journal_name_full 'Dalton transactions (Cambridge, England : 2003)'
_journal_page_first 1868
_journal_page_last 1871
_journal_paper_doi 10.1039/c5dt04393j
_journal_volume 45
_journal_year 2016
_chemical_formula_moiety 'C30 H62 N8 P4'
_chemical_formula_sum 'C30 H62 N8 P4'
_chemical_formula_weight 658.75
_space_group_crystal_system triclinic
_space_group_IT_number 2
_space_group_name_Hall '-P 1'
_space_group_name_H-M_alt 'P -1'
_symmetry_space_group_name_Hall '-P 1'
_symmetry_space_group_name_H-M 'P -1'
_atom_sites_solution_hydrogens geom
_audit_creation_method SHELXL-2014/7
_audit_update_record
;
2015-11-04 deposited with the CCDC.
2015-12-02 downloaded from the CCDC.
;
_cell_angle_alpha 88.944(3)
_cell_angle_beta 89.034(3)
_cell_angle_gamma 81.094(3)
_cell_formula_units_Z 1
_cell_length_a 6.1188(3)
_cell_length_b 14.0514(6)
_cell_length_c 15.4022(7)
_cell_measurement_reflns_used 5146
_cell_measurement_temperature 220(2)
_cell_measurement_theta_max 66.01
_cell_measurement_theta_min 4.25
_cell_volume 1307.93(10)
_computing_cell_refinement 'SAINT (Bruker, 2014)'
_computing_data_collection 'APEX2 (Bruker, 2014)'
_computing_data_reduction SAINT
_computing_molecular_graphics 'Mercury (Macrae et al., 2008)'
_computing_publication_material SHELXL
_computing_structure_refinement 'SHELXL (Sheldrick, 2015)'
_computing_structure_solution 'SHELXT (Sheldrick, 2015)'
_diffrn_ambient_temperature 220(2)
_diffrn_measured_fraction_theta_full 0.985
_diffrn_measured_fraction_theta_max 0.985
_diffrn_measurement_device_type 'Bruker D8-QUEST PHOTON-100'
_diffrn_measurement_method '\w and \f-scans'
_diffrn_radiation_type CuK\a
_diffrn_radiation_wavelength 1.54178
_diffrn_reflns_av_R_equivalents 0.0633
_diffrn_reflns_av_unetI/netI 0.0635
_diffrn_reflns_laue_measured_fraction_full 0.985
_diffrn_reflns_laue_measured_fraction_max 0.985
_diffrn_reflns_limit_h_max 7
_diffrn_reflns_limit_h_min -7
_diffrn_reflns_limit_k_max 16
_diffrn_reflns_limit_k_min -16
_diffrn_reflns_limit_l_max 18
_diffrn_reflns_limit_l_min -18
_diffrn_reflns_number 14904
_diffrn_reflns_point_group_measured_fraction_full 0.985
_diffrn_reflns_point_group_measured_fraction_max 0.985
_diffrn_reflns_theta_full 66.648
_diffrn_reflns_theta_max 66.648
_diffrn_reflns_theta_min 2.870
_diffrn_source 'Incoatec I\mS Cu microsource'
_exptl_absorpt_coefficient_mu 1.502
_exptl_absorpt_correction_T_max 0.7528
_exptl_absorpt_correction_T_min 0.5746
_exptl_absorpt_correction_type multi-scan
_exptl_absorpt_process_details 'SADABS (Bruker, 2014)'
_exptl_crystal_colour colourless
_exptl_crystal_density_diffrn 0.836
_exptl_crystal_description block
_exptl_crystal_F_000 358
_exptl_crystal_size_max 0.230
_exptl_crystal_size_mid 0.130
_exptl_crystal_size_min 0.080
_refine_diff_density_max 0.379
_refine_diff_density_min -0.189
_refine_diff_density_rms 0.059
_refine_ls_extinction_method none
_refine_ls_goodness_of_fit_ref 1.014
_refine_ls_hydrogen_treatment constr
_refine_ls_matrix_type full
_refine_ls_number_parameters 199
_refine_ls_number_reflns 4573
_refine_ls_number_restraints 0
_refine_ls_restrained_S_all 1.014
_refine_ls_R_factor_all 0.1085
_refine_ls_R_factor_gt 0.0713
_refine_ls_shift/su_max 0.000
_refine_ls_shift/su_mean 0.000
_refine_ls_structure_factor_coef Fsqd
_refine_ls_weighting_details 'w=1/[\s^2^(Fo^2^)+(0.1059P)^2^+0.7013P] where P=(Fo^2^+2Fc^2^)/3'
_refine_ls_weighting_scheme calc
_refine_ls_wR_factor_gt 0.1880
_refine_ls_wR_factor_ref 0.2135
_reflns_Friedel_coverage 0.000
_reflns_number_gt 2888
_reflns_number_total 4573
_reflns_threshold_expression 'I > 2\s(I)'
_cod_data_source_file c5dt04393j2.cif
_cod_data_source_block 1H4_cyclohexane_SQUEEZED
_cod_depositor_comments 'Adding full bibliography for 7037519--7037522.cif.'
_cod_database_code 7037521
_cambridge_user_name 'Raquel Sevilla-Martin'
_cambridge_user_crsid rs617
_cambridge_supervisor_name 'Dominic Wright'
_cambridge_supervisor_crsid dsw1000
_cambridge_crystallographer_name 'Andrew Bond'
_cambridge_crystallographer_crsid adb29
_cambridge_sample_id RSM74C
_cambridge_data_id dw_b2_0013
_shelx_space_group_comment
;
The symmetry employed for this shelxl refinement is uniquely defined
by the following loop, which should always be used as a source of
symmetry information in preference to the above space-group names.
They are only intended as comments.
;
_shelx_estimated_absorpt_t_min 0.724
_shelx_estimated_absorpt_t_max 0.889

loop_
_space_group_symop_operation_xyz
'x, y, z'
'-x, -y, -z'

loop_
_atom_site_label
_atom_site_type_symbol
_atom_site_fract_x
_atom_site_fract_y
_atom_site_fract_z
_atom_site_U_iso_or_equiv
_atom_site_adp_type
_atom_site_occupancy
_atom_site_site_symmetry_order
_atom_site_calc_flag
_atom_site_refinement_flags_posn
_atom_site_refinement_flags_adp
P1 P 0.70718(16) 0.66270(7) 0.79505(6) 0.0580(3) Uani 1 1 d . .
P2 P 0.60531(15) 0.75264(7) 0.94130(7) 0.0569(3) Uani 1 1 d . .
N1 N 0.5230(6) 0.6000(3) 0.7573(2) 0.0838(11) Uani 1 1 d . .
H1A H 0.4039 0.6018 0.7893 0.101 Uiso 1 1 calc R U
N2 N 0.3638(5) 0.7458(2) 0.9881(2) 0.0610(8) Uani 1 1 d . .
H2A H 0.2750 0.7163 0.9587 0.073 Uiso 1 1 calc R U
N3 N 0.5523(5) 0.7680(2) 0.8319(2) 0.0574(8) Uani 1 1 d . .
N4 N 0.7097(5) 0.6385(2) 0.90530(19) 0.0586(8) Uani 1 1 d . .
C1 C 0.5261(8) 0.5417(3) 0.6790(3) 0.0727(12) Uani 1 1 d . .
C2 C 0.2778(6) 0.7829(3) 1.0728(3) 0.0631(10) Uani 1 1 d . .
C3 C 0.5358(7) 0.8622(3) 0.7848(3) 0.0727(11) Uani 1 1 d . .
C4 C 0.8550(6) 0.5682(2) 0.9519(2) 0.0504(8) Uani 1 1 d . .
C5 C 0.7947(6) 0.5352(3) 1.0322(2) 0.0574(9) Uani 1 1 d . .
H5A H 0.6534 0.5584 1.0550 0.069 Uiso 1 1 calc R U
C6 C 1.0637(6) 0.5311(3) 0.9196(2) 0.0582(9) Uani 1 1 d . .
H6A H 1.1091 0.5512 0.8646 0.070 Uiso 1 1 calc R U
C11 C 0.3641(13) 0.5932(6) 0.6172(5) 0.165(3) Uani 1 1 d . .
H11A H 0.2257 0.6148 0.6476 0.247 Uiso 1 1 calc R U
H11B H 0.3390 0.5500 0.5713 0.247 Uiso 1 1 calc R U
H11C H 0.4216 0.6483 0.5923 0.247 Uiso 1 1 calc R U
C12 C 0.7514(10) 0.5256(6) 0.6392(5) 0.165(4) Uani 1 1 d . .
H12A H 0.8047 0.5868 0.6318 0.248 Uiso 1 1 calc R U
H12B H 0.7461 0.4959 0.5831 0.248 Uiso 1 1 calc R U
H12C H 0.8506 0.4835 0.6768 0.248 Uiso 1 1 calc R U
C13 C 0.4387(13) 0.4497(5) 0.7008(4) 0.143(3) Uani 1 1 d . .
H13A H 0.2961 0.4646 0.7300 0.214 Uiso 1 1 calc R U
H13B H 0.5414 0.4098 0.7387 0.214 Uiso 1 1 calc R U
H13C H 0.4221 0.4154 0.6479 0.214 Uiso 1 1 calc R U
C21 C 0.1259(8) 0.8788(4) 1.0595(3) 0.0947(16) Uani 1 1 d . .
H21A H 0.0071 0.8700 1.0210 0.142 Uiso 1 1 calc R U
H21B H 0.2101 0.9256 1.0341 0.142 Uiso 1 1 calc R U
H21C H 0.0640 0.9017 1.1151 0.142 Uiso 1 1 calc R U
C22 C 0.1471(8) 0.7101(4) 1.1124(3) 0.0835(13) Uani 1 1 d . .
H22A H 0.0214 0.7050 1.0762 0.125 Uiso 1 1 calc R U
H22B H 0.0950 0.7305 1.1699 0.125 Uiso 1 1 calc R U
H22C H 0.2407 0.6478 1.1166 0.125 Uiso 1 1 calc R U
C23 C 0.4674(7) 0.7971(4) 1.1317(3) 0.0805(13) Uani 1 1 d . .
H23A H 0.5481 0.8450 1.1059 0.121 Uiso 1 1 calc R U
H23B H 0.5663 0.7366 1.1387 0.121 Uiso 1 1 calc R U
H23C H 0.4083 0.8189 1.1880 0.121 Uiso 1 1 calc R U
C31 C 0.7608(9) 0.8962(4) 0.7793(4) 0.115(2) Uani 1 1 d . .
H31A H 0.8675 0.8472 0.7519 0.173 Uiso 1 1 calc R U
H31B H 0.8093 0.9076 0.8373 0.173 Uiso 1 1 calc R U
H31C H 0.7486 0.9555 0.7452 0.173 Uiso 1 1 calc R U
C32 C 0.4443(10) 0.8505(4) 0.6951(3) 0.1071(18) Uani 1 1 d . .
H32A H 0.5438 0.8022 0.6637 0.161 Uiso 1 1 calc R U
H32B H 0.4307 0.9115 0.6636 0.161 Uiso 1 1 calc R U
H32C H 0.3000 0.8305 0.7009 0.161 Uiso 1 1 calc R U
C33 C 0.3755(9) 0.9365(3) 0.8353(3) 0.0946(16) Uani 1 1 d . .
H33A H 0.2354 0.9131 0.8436 0.142 Uiso 1 1 calc R U
H33B H 0.3521 0.9969 0.8028 0.142 Uiso 1 1 calc R U
H33C H 0.4374 0.9464 0.8913 0.142 Uiso 1 1 calc R U

loop_
_atom_site_aniso_label
_atom_site_aniso_U_11
_atom_site_aniso_U_22
_atom_site_aniso_U_33
_atom_site_aniso_U_23
_atom_site_aniso_U_13
_atom_site_aniso_U_12
P1 0.0517(6) 0.0658(6) 0.0551(6) -0.0023(5) -0.0035(4) -0.0040(4)
P2 0.0488(5) 0.0566(6) 0.0637(6) -0.0064(5) -0.0087(4) -0.0012(4)
N1 0.067(2) 0.110(3) 0.079(2) -0.031(2) 0.0146(18) -0.027(2)
N2 0.0497(17) 0.069(2) 0.0643(19) -0.0188(16) -0.0029(14) -0.0069(15)
N3 0.0556(18) 0.0540(18) 0.0609(18) 0.0014(15) -0.0077(14) -0.0023(14)
N4 0.0578(18) 0.0579(18) 0.0548(18) -0.0044(15) -0.0054(14) 0.0087(14)
C1 0.088(3) 0.076(3) 0.056(2) -0.012(2) -0.008(2) -0.015(2)
C2 0.058(2) 0.065(2) 0.063(2) -0.018(2) -0.0041(18) 0.0017(19)
C3 0.077(3) 0.061(2) 0.080(3) 0.010(2) -0.002(2) -0.010(2)
C4 0.0487(19) 0.0502(19) 0.050(2) -0.0111(16) -0.0023(15) 0.0014(15)
C5 0.0422(19) 0.064(2) 0.060(2) -0.0043(18) 0.0041(16) 0.0110(16)
C6 0.052(2) 0.062(2) 0.057(2) 0.0010(18) 0.0036(17) 0.0012(17)
C11 0.169(7) 0.198(8) 0.120(5) -0.027(5) -0.072(5) 0.007(6)
C12 0.112(5) 0.246(10) 0.148(6) -0.130(6) 0.044(4) -0.051(5)
C13 0.198(8) 0.119(5) 0.124(5) -0.030(4) 0.009(5) -0.061(5)
C21 0.088(3) 0.086(3) 0.099(4) -0.021(3) -0.006(3) 0.022(3)
C22 0.077(3) 0.097(4) 0.079(3) -0.014(3) 0.009(2) -0.018(3)
C23 0.066(3) 0.103(4) 0.074(3) -0.032(3) -0.007(2) -0.014(2)
C31 0.112(4) 0.094(4) 0.147(5) 0.011(4) 0.016(4) -0.044(3)
C32 0.150(5) 0.087(4) 0.079(3) 0.019(3) -0.031(3) 0.003(3)
C33 0.118(4) 0.055(3) 0.105(4) 0.009(3) -0.009(3) 0.004(3)

loop_
_atom_type_symbol
_atom_type_description
_atom_type_scat_dispersion_real
_atom_type_scat_dispersion_imag
_atom_type_scat_source
C C 0.0181 0.0091 'International Tables Vol C Tables 4.2.6.8 and 6.1.1.4'
H H 0.0000 0.0000 'International Tables Vol C Tables 4.2.6.8 and 6.1.1.4'
N N 0.0311 0.0180 'International Tables Vol C Tables 4.2.6.8 and 6.1.1.4'
P P 0.2955 0.4335 'International Tables Vol C Tables 4.2.6.8 and 6.1.1.4'

loop_
_geom_angle_atom_site_label_1
_geom_angle_atom_site_label_2
_geom_angle_atom_site_label_3
_geom_angle
_geom_angle_site_symmetry_1
_geom_angle_site_symmetry_3
N1 P1 N4 104.28(18) . .
N1 P1 N3 104.63(17) . .
N4 P1 N3 80.04(15) . .
N1 P1 P2 116.63(13) . .
N2 P2 N3 105.42(15) . .
N2 P2 N4 106.94(16) . .
N3 P2 N4 80.05(15) . .
N2 P2 P1 118.95(12) . .
C1 N1 P1 131.0(3) . .
C1 N1 H1A 114.5 . .
P1 N1 H1A 114.5 . .
C2 N2 P2 128.9(3) . .
C2 N2 H2A 115.6 . .
P2 N2 H2A 115.6 . .
C3 N3 P2 124.0(3) . .
C3 N3 P1 123.8(3) . .
P2 N3 P1 98.79(15) . .
C4 N4 P1 128.1(2) . .
C4 N4 P2 125.6(2) . .
P1 N4 P2 98.73(16) . .
N1 C1 C12 110.5(4) . .
N1 C1 C11 108.3(5) . .
C12 C1 C11 110.6(6) . .
N1 C1 C13 109.6(4) . .
C12 C1 C13 113.2(6) . .
C11 C1 C13 104.4(5) . .
N2 C2 C22 107.4(3) . .
N2 C2 C23 110.5(3) . .
C22 C2 C23 110.4(4) . .
N2 C2 C21 109.5(3) . .
C22 C2 C21 109.5(4) . .
C23 C2 C21 109.5(4) . .
N3 C3 C32 108.2(4) . .
N3 C3 C31 110.7(4) . .
C32 C3 C31 111.6(4) . .
N3 C3 C33 108.3(3) . .
C32 C3 C33 109.4(4) . .
C31 C3 C33 108.6(4) . .
C5 C4 C6 117.5(3) . .
C5 C4 N4 120.7(3) . .
C6 C4 N4 121.8(3) . .
C4 C5 C6 121.9(3) . 2_767
C4 C5 H5A 119.1 . .
C6 C5 H5A 119.1 2_767 .
C5 C6 C4 120.6(3) 2_767 .
C5 C6 H6A 119.7 2_767 .
C4 C6 H6A 119.7 . .
C1 C11 H11A 109.5 . .
C1 C11 H11B 109.5 . .
H11A C11 H11B 109.5 . .
C1 C11 H11C 109.5 . .
H11A C11 H11C 109.5 . .
H11B C11 H11C 109.5 . .
C1 C12 H12A 109.5 . .
C1 C12 H12B 109.5 . .
H12A C12 H12B 109.5 . .
C1 C12 H12C 109.5 . .
H12A C12 H12C 109.5 . .
H12B C12 H12C 109.5 . .
C1 C13 H13A 109.5 . .
C1 C13 H13B 109.5 . .
H13A C13 H13B 109.5 . .
C1 C13 H13C 109.5 . .
H13A C13 H13C 109.5 . .
H13B C13 H13C 109.5 . .
C2 C21 H21A 109.5 . .
C2 C21 H21B 109.5 . .
H21A C21 H21B 109.5 . .
C2 C21 H21C 109.5 . .
H21A C21 H21C 109.5 . .
H21B C21 H21C 109.5 . .
C2 C22 H22A 109.5 . .
C2 C22 H22B 109.5 . .
H22A C22 H22B 109.5 . .
C2 C22 H22C 109.5 . .
H22A C22 H22C 109.5 . .
H22B C22 H22C 109.5 . .
C2 C23 H23A 109.5 . .
C2 C23 H23B 109.5 . .
H23A C23 H23B 109.5 . .
C2 C23 H23C 109.5 . .
H23A C23 H23C 109.5 . .
H23B C23 H23C 109.5 . .
C3 C31 H31A 109.5 . .
C3 C31 H31B 109.5 . .
H31A C31 H31B 109.5 . .
C3 C31 H31C 109.5 . .
H31A C31 H31C 109.5 . .
H31B C31 H31C 109.5 . .
C3 C32 H32A 109.5 . .
C3 C32 H32B 109.5 . .
H32A C32 H32B 109.5 . .
C3 C32 H32C 109.5 . .
H32A C32 H32C 109.5 . .
H32B C32 H32C 109.5 . .
C3 C33 H33A 109.5 . .
C3 C33 H33B 109.5 . .
H33A C33 H33B 109.5 . .
C3 C33 H33C 109.5 . .
H33A C33 H33C 109.5 . .
H33B C33 H33C 109.5 . .

loop_
_geom_bond_atom_site_label_1
_geom_bond_atom_site_label_2
_geom_bond_distance
_geom_bond_site_symmetry_2
P1 N1 1.653(4) .
P1 N4 1.725(3) .
P1 N3 1.729(3) .
P1 P2 2.6217(14) .
P2 N2 1.648(3) .
P2 N3 1.724(3) .
P2 N4 1.729(3) .
N1 C1 1.468(5) .
N1 H1A 0.8700 .
N2 C2 1.472(5) .
N2 H2A 0.8700 .
N3 C3 1.488(5) .
N4 C4 1.416(4) .
C1 C12 1.486(7) .
C1 C11 1.482(7) .
C1 C13 1.504(7) .
C2 C22 1.507(6) .
C2 C23 1.525(5) .
C2 C21 1.526(6) .
C3 C32 1.520(6) .
C3 C31 1.526(6) .
C3 C33 1.531(6) .
C4 C5 1.378(5) .
C4 C6 1.390(5) .
C5 C6 1.384(5) 2_767
C5 H5A 0.9400 .
C6 C5 1.384(5) 2_767
C6 H6A 0.9400 .
C11 H11A 0.9700 .
C11 H11B 0.9700 .
C11 H11C 0.9700 .
C12 H12A 0.9700 .
C12 H12B 0.9700 .
C12 H12C 0.9700 .
C13 H13A 0.9700 .
C13 H13B 0.9700 .
C13 H13C 0.9700 .
C21 H21A 0.9700 .
C21 H21B 0.9700 .
C21 H21C 0.9700 .
C22 H22A 0.9700 .
C22 H22B 0.9700 .
C22 H22C 0.9700 .
C23 H23A 0.9700 .
C23 H23B 0.9700 .
C23 H23C 0.9700 .
C31 H31A 0.9700 .
C31 H31B 0.9700 .
C31 H31C 0.9700 .
C32 H32A 0.9700 .
C32 H32B 0.9700 .
C32 H32C 0.9700 .
C33 H33A 0.9700 .
C33 H33B 0.9700 .
C33 H33C 0.9700 .

loop_
_geom_torsion_atom_site_label_1
_geom_torsion_atom_site_label_2
_geom_torsion_atom_site_label_3
_geom_torsion_atom_site_label_4
_geom_torsion
_geom_torsion_site_symmetry_4
N4 P1 N1 C1 -138.2(4) .
N3 P1 N1 C1 138.6(4) .
P2 P1 N1 C1 -179.8(4) .
N3 P2 N2 C2 -143.8(3) .
N4 P2 N2 C2 132.1(3) .
P1 P2 N2 C2 174.5(3) .
N2 P2 N3 C3 101.8(3) .
N4 P2 N3 C3 -153.2(3) .
P1 P2 N3 C3 -141.5(4) .
N2 P2 N3 P1 -116.70(16) .
N4 P2 N3 P1 -11.72(15) .
N1 P1 N3 C3 -104.3(3) .
N4 P1 N3 C3 153.4(3) .
P2 P1 N3 C3 141.6(4) .
N1 P1 N3 P2 114.04(19) .
N4 P1 N3 P2 11.75(15) .
N1 P1 N4 C4 95.3(3) .
N3 P1 N4 C4 -162.0(3) .
P2 P1 N4 C4 -150.3(4) .
N1 P1 N4 P2 -114.42(19) .
N3 P1 N4 P2 -11.71(15) .
N2 P2 N4 C4 -93.6(3) .
N3 P2 N4 C4 163.1(3) .
P1 P2 N4 C4 151.4(4) .
N2 P2 N4 P1 114.97(17) .
N3 P2 N4 P1 11.74(15) .
P1 N1 C1 C12 12.2(7) .
P1 N1 C1 C11 -109.1(6) .
P1 N1 C1 C13 137.6(5) .
P2 N2 C2 C22 -142.3(3) .
P2 N2 C2 C23 -21.8(5) .
P2 N2 C2 C21 98.9(4) .
P2 N3 C3 C32 -169.1(3) .
P1 N3 C3 C32 58.7(5) .
P2 N3 C3 C31 68.3(5) .
P1 N3 C3 C31 -63.9(5) .
P2 N3 C3 C33 -50.6(5) .
P1 N3 C3 C33 177.2(3) .
P1 N4 C4 C5 -157.9(3) .
P2 N4 C4 C5 59.1(5) .
P1 N4 C4 C6 23.3(5) .
P2 N4 C4 C6 -119.7(4) .
C6 C4 C5 C6 1.1(6) 2_767
N4 C4 C5 C6 -177.8(3) 2_767
C5 C4 C6 C5 -1.1(6) 2_767
N4 C4 C6 C5 177.8(3) 2_767
